data_4320378
loop_
_publ_author_name
'James A. Johnson'
'Marilyn M. Olmstead'
'Alan M. Stolzenberg'
'Alan L. Balch'

_publ_section_title
;
 Ring-Opening and Meso Substitution from the Reaction of Cyanide Ion with
 Zinc Verdohemes
;
_journal_name_full 'Inorganic Chemistry'
_journal_page_first 5585
_journal_page_last 5595
_journal_paper_doi 10.1021/ic0103300
_journal_volume 40
_journal_year 2001
_chemical_formula_sum 'C79 H90 N14 O4 Zn2'
_chemical_formula_weight 1430.40
_chemical_name_common m-H2O-{(ZnII(OEB-10,15,19-(CN)3)}2oacetone
_chemical_name_systematic
;
  ?
;
_space_group_IT_number 15
_symmetry_cell_setting monoclinic
_symmetry_space_group_name_Hall '-C 2yc'
_symmetry_space_group_name_H-M 'C 1 2/c 1'
_atom_sites_solution_hydrogens geom
_atom_sites_solution_primary direct
_atom_sites_solution_secondary difmap
_audit_creation_method SHELXL-97
_cell_angle_alpha 90.00
_cell_angle_beta 97.4790(10)
_cell_angle_gamma 90.00
_cell_formula_units_Z 4
_cell_length_a 23.3553(11)
_cell_length_b 15.1750(7)
_cell_length_c 20.8893(10)
_cell_measurement_reflns_used 4691
_cell_measurement_temperature 91(2)
_cell_measurement_theta_max 62.5
_cell_measurement_theta_min 5.61
_cell_volume 7340.5(6)
_computing_cell_refinement 'Bruker SAINT'
_computing_data_collection 'Bruker SMART'
_computing_data_reduction 'Bruker SAINT'
_computing_molecular_graphics 'SHELXTL 5, XP (Sheldrick, 1994)'
_computing_publication_material 'SHELXL-97 (Sheldrick, 1997)'
_computing_structure_refinement 'SHELXL-97 (Sheldrick, 1997)'
_computing_structure_solution 'SHELXS-97 (Sheldrick, 1990)'
_diffrn_ambient_temperature 91(2)
_diffrn_measured_fraction_theta_full 0.966
_diffrn_measured_fraction_theta_max 0.966
_diffrn_measurement_device_type 'Bruker SMART 1000'
_diffrn_measurement_method \w
_diffrn_radiation_monochromator graphite
_diffrn_radiation_source 'normal-focus sealed tube'
_diffrn_radiation_type MoK\a
_diffrn_radiation_wavelength 0.71073
_diffrn_reflns_av_R_equivalents 0.0705
_diffrn_reflns_av_sigmaI/netI 0.0626
_diffrn_reflns_limit_h_max 33
_diffrn_reflns_limit_h_min -34
_diffrn_reflns_limit_k_max 22
_diffrn_reflns_limit_k_min -22
_diffrn_reflns_limit_l_max 30
_diffrn_reflns_limit_l_min -30
_diffrn_reflns_number 103346
_diffrn_reflns_theta_full 31.49
_diffrn_reflns_theta_max 31.49
_diffrn_reflns_theta_min 1.60
_diffrn_standards_decay_% <0.1
_diffrn_standards_number '50 frames remeasured'
_exptl_absorpt_coefficient_mu 0.713
_exptl_absorpt_correction_T_max 0.9006
_exptl_absorpt_correction_T_min 0.7783
_exptl_absorpt_correction_type none
_exptl_crystal_colour black
_exptl_crystal_density_diffrn 1.294
_exptl_crystal_density_method 'not measured'
_exptl_crystal_description parallelepiped
_exptl_crystal_F_000 3016
_exptl_crystal_size_max 0.37
_exptl_crystal_size_mid 0.17
_exptl_crystal_size_min 0.15
_refine_diff_density_max 0.666
_refine_diff_density_min -0.580
_refine_diff_density_rms 0.072
_refine_ls_extinction_method none
_refine_ls_goodness_of_fit_ref 0.965
_refine_ls_hydrogen_treatment mixed
_refine_ls_matrix_type full
_refine_ls_number_parameters 479
_refine_ls_number_reflns 11801
_refine_ls_number_restraints 1
_refine_ls_restrained_S_all 0.965
_refine_ls_R_factor_all 0.0827
_refine_ls_R_factor_gt 0.0430
_refine_ls_shift/su_max 0.023
_refine_ls_shift/su_mean 0.001
_refine_ls_structure_factor_coef Fsqd
_refine_ls_weighting_details 'calc w=1/[\s^2^(Fo^2^)+(0.0585P)^2^+0.0000P] where P=(Fo^2^+2Fc^2^)/3'
_refine_ls_weighting_scheme calc
_refine_ls_wR_factor_gt 0.1034
_refine_ls_wR_factor_ref 0.1166
_reflns_number_gt 7405
_reflns_number_total 11801
_reflns_threshold_expression >2sigma(I)
_cod_data_source_file ic0103300_1.cif
_cod_data_source_block mn1029
_cod_database_code 4320378

loop_
_symmetry_equiv_pos_as_xyz
'x, y, z'
'-x, y, -z+1/2'
'x+1/2, y+1/2, z'
'-x+1/2, y+1/2, -z+1/2'
'-x, -y, -z'
'x, -y, z-1/2'
'-x+1/2, -y+1/2, -z'
'x+1/2, -y+1/2, z-1/2'

loop_
_atom_site_label
_atom_site_type_symbol
_atom_site_fract_x
_atom_site_fract_y
_atom_site_fract_z
_atom_site_U_iso_or_equiv
_atom_site_adp_type
_atom_site_occupancy
_atom_site_symmetry_multiplicity
_atom_site_calc_flag
_atom_site_refinement_flags
_atom_site_disorder_assembly
_atom_site_disorder_group
Zn1 Zn 0.506218(8) 0.423663(13) 0.839932(10) 0.01686(6) Uani 1 1 d . . .
O1 O 0.60736(6) 0.56825(9) 0.80479(6) 0.0232(3) Uani 1 1 d . . .
O2 O 0.5000 0.50874(12) 0.7500 0.0180(4) Uani 1 2 d SD . .
H2 H 0.4706(7) 0.5394(13) 0.7422(11) 0.033(7) Uiso 1 1 d D . .
N1 N 0.59191(6) 0.42353(10) 0.83298(7) 0.0174(3) Uani 1 1 d . . .
N2 N 0.50597(6) 0.29157(10) 0.83825(7) 0.0177(3) Uani 1 1 d . . .
N3 N 0.41938(6) 0.42306(10) 0.83574(8) 0.0205(3) Uani 1 1 d . . .
N4 N 0.50695(7) 0.51696(10) 0.90943(7) 0.0212(3) Uani 1 1 d . . .
N5 N 0.32725(9) 0.15357(15) 0.76023(11) 0.0473(6) Uani 1 1 d . . .
N6 N 0.35255(11) 0.71890(16) 0.84885(15) 0.0699(8) Uani 1 1 d . . .
N7 N 0.63374(8) 0.43499(14) 0.99352(9) 0.0374(5) Uani 1 1 d . . .
C1 C 0.62626(8) 0.49709(12) 0.82734(9) 0.0194(4) Uani 1 1 d . . .
C2 C 0.68790(8) 0.47436(14) 0.85050(10) 0.0249(4) Uani 1 1 d . . .
C3 C 0.68891(8) 0.38827(15) 0.86553(11) 0.0275(4) Uani 1 1 d . C .
C4 C 0.62795(7) 0.35701(13) 0.85430(9) 0.0198(4) Uani 1 1 d . . .
C5 C 0.61048(8) 0.27065(13) 0.86235(10) 0.0218(4) Uani 1 1 d . . .
H5 H 0.6397 0.2290 0.8768 0.026 Uiso 1 1 calc R . .
C6 C 0.55335(8) 0.23961(12) 0.85090(9) 0.0192(4) Uani 1 1 d . . .
C7 C 0.53652(8) 0.14647(12) 0.84826(10) 0.0228(4) Uani 1 1 d . . .
C8 C 0.47861(9) 0.14357(12) 0.83193(10) 0.0233(4) Uani 1 1 d . . .
C9 C 0.45889(8) 0.23635(12) 0.82525(9) 0.0207(4) Uani 1 1 d . . .
C10 C 0.40247(8) 0.26816(13) 0.80889(9) 0.0231(4) Uani 1 1 d . . .
C11 C 0.38264(8) 0.35714(14) 0.81471(10) 0.0239(4) Uani 1 1 d . . .
C12 C 0.32345(8) 0.39078(16) 0.80452(11) 0.0327(5) Uani 1 1 d . . .
C13 C 0.32646(9) 0.47873(16) 0.81926(11) 0.0318(5) Uani 1 1 d . . .
C14 C 0.38714(8) 0.49839(14) 0.84050(10) 0.0254(4) Uani 1 1 d . . .
C15 C 0.41211(9) 0.57579(14) 0.86787(10) 0.0275(4) Uani 1 1 d . . .
C16 C 0.46805(9) 0.58601(13) 0.90418(10) 0.0258(4) Uani 1 1 d . . .
C17 C 0.49162(11) 0.65856(14) 0.94422(10) 0.0341(5) Uani 1 1 d . . .
C18 C 0.54536(11) 0.63098(14) 0.97328(10) 0.0330(5) Uani 1 1 d . . .
C19 C 0.55244(9) 0.54411(14) 0.95117(9) 0.0253(4) Uani 1 1 d . . .
C20 C 0.59836(9) 0.48440(15) 0.97312(9) 0.0285(5) Uani 1 1 d . . .
C21 C 0.73457(10) 0.54251(17) 0.85667(12) 0.0413(6) Uani 1 1 d . . .
H21A H 0.7238 0.5908 0.8256 0.050 Uiso 1 1 calc R . .
H21B H 0.7710 0.5159 0.8464 0.050 Uiso 1 1 calc R . .
C22 C 0.74373(18) 0.5797(3) 0.92539(15) 0.0970(16) Uani 1 1 d . . .
H22A H 0.7080 0.6078 0.9350 0.146 Uiso 1 1 calc R . .
H22B H 0.7749 0.6233 0.9290 0.146 Uiso 1 1 calc R . .
H22C H 0.7541 0.5317 0.9561 0.146 Uiso 1 1 calc R . .
C23 C 0.73837(10) 0.32918(18) 0.89001(16) 0.0544(8) Uani 1 1 d . . .
H23A H 0.7730 0.3537 0.8769 0.065 Uiso 0.50 1 d P A 1
H23B H 0.7325 0.2734 0.8655 0.065 Uiso 0.50 1 d P B 1
C24A C 0.7503(2) 0.3078(4) 0.9533(2) 0.0425(12) Uani 0.50 1 d P C 1
H24A H 0.7588 0.3615 0.9788 0.064 Uiso 0.50 1 calc PR C 1
H24B H 0.7838 0.2684 0.9594 0.064 Uiso 0.50 1 calc PR C 1
H24C H 0.7168 0.2781 0.9674 0.064 Uiso 0.50 1 calc PR C 1
H23C H 0.7494 0.2962 0.8527 0.051 Uiso 0.50 1 d P D 2
H23D H 0.7253 0.2850 0.9178 0.051 Uiso 0.50 1 d P E 2
C24B C 0.7927(2) 0.3731(4) 0.9241(4) 0.070(2) Uani 0.50 1 d P C 2
H24D H 0.7821 0.4136 0.9572 0.105 Uiso 0.50 1 calc PR C 2
H24E H 0.8118 0.4061 0.8925 0.105 Uiso 0.50 1 calc PR C 2
H24F H 0.8190 0.3279 0.9444 0.105 Uiso 0.50 1 calc PR C 2
C25 C 0.57786(9) 0.07080(13) 0.86253(11) 0.0320(5) Uani 1 1 d . . .
H25A H 0.6144 0.0847 0.8454 0.038 Uiso 1 1 calc R . .
H25B H 0.5612 0.0175 0.8400 0.038 Uiso 1 1 calc R . .
C26 C 0.59092(12) 0.05124(18) 0.93450(13) 0.0482(7) Uani 1 1 d . . .
H26A H 0.6055 0.1047 0.9574 0.072 Uiso 1 1 calc R . .
H26B H 0.6201 0.0046 0.9415 0.072 Uiso 1 1 calc R . .
H26C H 0.5555 0.0318 0.9509 0.072 Uiso 1 1 calc R . .
C27 C 0.44251(10) 0.06102(14) 0.82942(12) 0.0360(5) Uani 1 1 d . . .
H27A H 0.4679 0.0090 0.8277 0.043 Uiso 1 1 calc R . .
H27B H 0.4145 0.0614 0.7895 0.043 Uiso 1 1 calc R . .
C28 C 0.40985(11) 0.05315(16) 0.88793(13) 0.0439(6) Uani 1 1 d . . .
H28A H 0.4374 0.0531 0.9275 0.066 Uiso 1 1 calc R . .
H28B H 0.3877 -0.0019 0.8851 0.066 Uiso 1 1 calc R . .
H28C H 0.3834 0.1032 0.8887 0.066 Uiso 1 1 calc R . .
C29 C 0.36024(9) 0.20412(15) 0.78305(10) 0.0303(5) Uani 1 1 d . . .
C30 C 0.26805(9) 0.34049(19) 0.78572(16) 0.0545(8) Uani 1 1 d . . .
H30A H 0.2744 0.2954 0.7531 0.065 Uiso 1 1 calc R . .
H30B H 0.2380 0.3816 0.7657 0.065 Uiso 1 1 calc R . .
C31 C 0.24650(12) 0.2955(2) 0.84329(19) 0.0716(11) Uani 1 1 d . . .
H31A H 0.2756 0.2534 0.8625 0.107 Uiso 1 1 calc R . .
H31B H 0.2104 0.2642 0.8288 0.107 Uiso 1 1 calc R . .
H31C H 0.2396 0.3399 0.8755 0.107 Uiso 1 1 calc R . .
C32 C 0.27563(10) 0.54021(19) 0.81649(12) 0.0428(6) Uani 1 1 d . . .
H32A H 0.2437 0.5164 0.7856 0.051 Uiso 1 1 calc R . .
H32B H 0.2867 0.5981 0.7999 0.051 Uiso 1 1 calc R . .
C33 C 0.25388(10) 0.55391(18) 0.88224(12) 0.0433(6) Uani 1 1 d . . .
H33A H 0.2412 0.4973 0.8981 0.065 Uiso 1 1 calc R . .
H33B H 0.2214 0.5953 0.8773 0.065 Uiso 1 1 calc R . .
H33C H 0.2852 0.5778 0.9132 0.065 Uiso 1 1 calc R . .
C34 C 0.37788(11) 0.65494(16) 0.85893(13) 0.0431(6) Uani 1 1 d . . .
C35 C 0.46341(14) 0.74394(15) 0.96025(12) 0.0510(7) Uani 1 1 d . . .
H35A H 0.4793 0.7617 1.0046 0.061 Uiso 1 1 calc R . .
H35B H 0.4215 0.7335 0.9598 0.061 Uiso 1 1 calc R . .
C36 C 0.47158(16) 0.82027(16) 0.91430(15) 0.0659(10) Uani 1 1 d . . .
H36A H 0.5129 0.8331 0.9157 0.099 Uiso 1 1 calc R . .
H36B H 0.4516 0.8727 0.9276 0.099 Uiso 1 1 calc R . .
H36C H 0.4555 0.8039 0.8702 0.099 Uiso 1 1 calc R . .
C37 C 0.58873(13) 0.67966(17) 1.01960(12) 0.0504(7) Uani 1 1 d . . .
H37A H 0.6156 0.6367 1.0431 0.060 Uiso 1 1 calc R . .
H37B H 0.5684 0.7105 1.0517 0.060 Uiso 1 1 calc R . .
C38 C 0.62353(17) 0.7470(2) 0.98587(17) 0.0883(13) Uani 1 1 d . . .
H38A H 0.6400 0.7182 0.9505 0.133 Uiso 1 1 calc R . .
H38B H 0.6547 0.7708 1.0170 0.133 Uiso 1 1 calc R . .
H38C H 0.5981 0.7951 0.9686 0.133 Uiso 1 1 calc R . .
O3 O 0.5000 0.89204(18) 0.7500 0.0582(8) Uani 1 2 d S . .
C39 C 0.5229(3) 0.8162(3) 0.7618(3) 0.064(2) Uani 0.50 1 d P . .
C40 C 0.5000 0.7358(2) 0.7500 0.0743(16) Uani 1 2 d S . .
H40A H 0.4601 0.7400 0.7323 0.111 Uiso 0.50 1 d P . .
H40B H 0.5207 0.7048 0.7197 0.111 Uiso 0.50 1 d P . .
H40C H 0.5030 0.7018 0.7895 0.111 Uiso 0.50 1 d P . .
C41 C 0.5854(4) 0.8113(9) 0.7884(4) 0.162(6) Uani 0.50 1 d P . .
H41A H 0.6008 0.8621 0.7978 0.243 Uiso 0.50 1 d P . .
H41B H 0.5858 0.7718 0.8281 0.243 Uiso 0.50 1 d P . .
H41C H 0.6036 0.7747 0.7583 0.243 Uiso 0.50 1 d P . .

loop_
_atom_site_aniso_label
_atom_site_aniso_U_11
_atom_site_aniso_U_22
_atom_site_aniso_U_33
_atom_site_aniso_U_23
_atom_site_aniso_U_13
_atom_site_aniso_U_12
Zn1 0.01480(10) 0.01612(10) 0.01978(11) -0.00035(9) 0.00274(7) 0.00022(9)
O1 0.0249(7) 0.0208(7) 0.0237(7) 0.0024(6) 0.0028(5) -0.0037(5)
O2 0.0166(9) 0.0153(9) 0.0221(10) 0.000 0.0024(7) 0.000
N1 0.0157(7) 0.0164(7) 0.0201(7) 0.0009(6) 0.0025(5) -0.0015(6)
N2 0.0142(6) 0.0183(7) 0.0202(7) -0.0007(6) 0.0009(5) -0.0017(6)
N3 0.0176(7) 0.0223(8) 0.0221(8) 0.0045(7) 0.0043(6) 0.0034(6)
N4 0.0272(8) 0.0188(8) 0.0189(8) -0.0003(6) 0.0083(6) -0.0007(6)
N5 0.0350(11) 0.0586(15) 0.0459(13) -0.0015(11) -0.0037(9) -0.0227(10)
N6 0.0635(16) 0.0464(15) 0.108(2) 0.0266(15) 0.0427(16) 0.0305(12)
N7 0.0330(10) 0.0590(14) 0.0196(9) 0.0051(9) 0.0007(7) -0.0043(9)
C1 0.0203(9) 0.0212(9) 0.0167(9) -0.0007(7) 0.0022(7) -0.0029(7)
C2 0.0168(9) 0.0324(11) 0.0250(10) 0.0052(8) 0.0005(7) -0.0069(8)
C3 0.0136(8) 0.0338(11) 0.0342(11) 0.0093(9) -0.0002(8) -0.0028(8)
C4 0.0150(8) 0.0240(9) 0.0205(9) 0.0006(7) 0.0024(7) -0.0010(7)
C5 0.0155(8) 0.0202(9) 0.0292(10) 0.0033(8) 0.0014(7) 0.0035(7)
C6 0.0191(8) 0.0166(8) 0.0221(9) -0.0001(7) 0.0034(7) -0.0010(7)
C7 0.0273(10) 0.0158(9) 0.0264(10) -0.0011(8) 0.0069(8) -0.0004(8)
C8 0.0281(10) 0.0174(9) 0.0252(10) -0.0036(8) 0.0062(8) -0.0049(8)
C9 0.0204(9) 0.0200(9) 0.0216(9) -0.0018(7) 0.0017(7) -0.0047(7)
C10 0.0174(8) 0.0280(10) 0.0230(10) 0.0012(8) -0.0010(7) -0.0063(8)
C11 0.0143(8) 0.0331(11) 0.0239(10) 0.0085(8) 0.0010(7) -0.0005(8)
C12 0.0154(9) 0.0465(13) 0.0353(12) 0.0178(10) 0.0004(8) 0.0029(9)
C13 0.0203(10) 0.0474(14) 0.0288(11) 0.0176(10) 0.0072(8) 0.0119(9)
C14 0.0225(9) 0.0317(11) 0.0233(10) 0.0106(8) 0.0080(8) 0.0095(8)
C15 0.0323(10) 0.0264(10) 0.0271(10) 0.0102(9) 0.0169(8) 0.0116(9)
C16 0.0379(11) 0.0185(9) 0.0243(10) 0.0019(8) 0.0167(8) 0.0033(8)
C17 0.0622(15) 0.0202(10) 0.0241(10) -0.0003(8) 0.0220(10) 0.0003(10)
C18 0.0577(15) 0.0245(10) 0.0194(10) -0.0047(8) 0.0148(10) -0.0123(10)
C19 0.0358(11) 0.0245(10) 0.0169(9) -0.0018(8) 0.0080(8) -0.0079(8)
C20 0.0307(11) 0.0392(12) 0.0156(9) -0.0008(9) 0.0030(8) -0.0130(9)
C21 0.0280(11) 0.0491(14) 0.0434(14) 0.0163(12) -0.0080(10) -0.0224(10)
C22 0.130(3) 0.109(3) 0.0426(17) 0.0135(19) -0.0251(19) -0.097(3)
C23 0.0191(11) 0.0442(15) 0.094(2) 0.0262(15) -0.0142(12) -0.0030(10)
C24A 0.033(2) 0.062(3) 0.032(2) 0.020(2) 0.0004(19) 0.012(2)
C24B 0.032(3) 0.055(4) 0.113(6) -0.014(4) -0.033(3) 0.008(3)
C25 0.0347(11) 0.0181(10) 0.0454(13) 0.0026(9) 0.0134(10) 0.0022(9)
C26 0.0501(15) 0.0419(14) 0.0534(16) 0.0172(13) 0.0101(13) 0.0174(12)
C27 0.0363(12) 0.0219(11) 0.0500(14) -0.0064(10) 0.0059(10) -0.0105(9)
C28 0.0387(13) 0.0339(13) 0.0596(17) 0.0155(12) 0.0087(12) -0.0114(10)
C29 0.0227(10) 0.0391(12) 0.0282(11) 0.0033(9) -0.0005(8) -0.0091(9)
C30 0.0166(10) 0.0582(18) 0.085(2) 0.0277(16) -0.0065(12) -0.0030(11)
C31 0.0378(15) 0.0579(19) 0.126(3) 0.026(2) 0.0350(18) -0.0039(13)
C32 0.0255(11) 0.0622(17) 0.0415(14) 0.0180(13) 0.0068(10) 0.0223(11)
C33 0.0231(11) 0.0613(17) 0.0461(15) 0.0095(13) 0.0070(10) 0.0115(11)
C34 0.0440(14) 0.0358(13) 0.0551(16) 0.0134(12) 0.0269(12) 0.0150(11)
C35 0.098(2) 0.0234(12) 0.0366(13) -0.0024(10) 0.0286(14) 0.0097(13)
C36 0.128(3) 0.0217(12) 0.0535(18) 0.0030(12) 0.0318(19) 0.0081(15)
C37 0.087(2) 0.0351(14) 0.0292(13) -0.0110(11) 0.0070(13) -0.0217(14)
C38 0.131(3) 0.065(2) 0.063(2) 0.0060(18) -0.012(2) -0.066(2)
O3 0.079(2) 0.0310(14) 0.069(2) 0.000 0.0296(16) 0.000
C39 0.119(7) 0.030(3) 0.052(5) -0.008(3) 0.051(5) -0.009(3)
C40 0.161(5) 0.0198(17) 0.054(3) 0.000 0.060(3) 0.000
C41 0.109(7) 0.334(17) 0.039(4) -0.021(7) -0.006(4) 0.149(9)

loop_
_atom_type_symbol
_atom_type_description
_atom_type_scat_dispersion_real
_atom_type_scat_dispersion_imag
_atom_type_scat_source
C C 0.0033 0.0016 'International Tables Vol C Tables 4.2.6.8 and 6.1.1.4'
H H 0.0000 0.0000 'International Tables Vol C Tables 4.2.6.8 and 6.1.1.4'
N N 0.0061 0.0033 'International Tables Vol C Tables 4.2.6.8 and 6.1.1.4'
O O 0.0106 0.0060 'International Tables Vol C Tables 4.2.6.8 and 6.1.1.4'
Zn Zn 0.2839 1.4301 'International Tables Vol C Tables 4.2.6.8 and 6.1.1.4'

loop_
_geom_angle_atom_site_label_1
_geom_angle_atom_site_label_2
_geom_angle_atom_site_label_3
_geom_angle
_geom_angle_site_symmetry_1
_geom_angle_site_symmetry_3
_geom_angle_publ_flag
N2 Zn1 N3 89.66(6) . . ?
N2 Zn1 N1 89.91(6) . . ?
N3 Zn1 N1 173.45(6) . . ?
N2 Zn1 N4 135.31(6) . . ?
N3 Zn1 N4 87.08(7) . . ?
N1 Zn1 N4 97.80(6) . . ?
N2 Zn1 O2 123.70(6) . . ?
N3 Zn1 O2 90.63(4) . . ?
N1 Zn1 O2 84.18(4) . . ?
N4 Zn1 O2 100.92(6) . . ?
Zn1 O2 Zn1 110.62(8) 2_656 . ?
Zn1 O2 H2 101.2(16) 2_656 . ?
Zn1 O2 H2 116.5(17) . . ?
C4 N1 C1 106.64(15) . . ?
C4 N1 Zn1 123.76(12) . . ?
C1 N1 Zn1 126.34(12) . . ?
C6 N2 C9 107.10(15) . . ?
C6 N2 Zn1 125.27(12) . . ?
C9 N2 Zn1 127.62(12) . . ?
C11 N3 C14 107.88(16) . . ?
C11 N3 Zn1 127.47(13) . . ?
C14 N3 Zn1 123.22(13) . . ?
C19 N4 C16 105.92(17) . . ?
C19 N4 Zn1 127.54(14) . . ?
C16 N4 Zn1 121.92(13) . . ?
O1 C1 N1 123.57(17) . . ?
O1 C1 C2 127.20(17) . . ?
N1 C1 C2 109.21(16) . . ?
C3 C2 C21 131.43(19) . . ?
C3 C2 C1 106.65(16) . . ?
C21 C2 C1 121.84(19) . . ?
C2 C3 C4 106.58(17) . . ?
C2 C3 C23 130.63(19) . . ?
C4 C3 C23 122.79(19) . . ?
N1 C4 C5 124.35(16) . . ?
N1 C4 C3 110.81(16) . . ?
C5 C4 C3 124.80(17) . . ?
C4 C5 C6 125.63(17) . . ?
C4 C5 H5 117.2 . . ?
C6 C5 H5 117.2 . . ?
N2 C6 C5 124.79(17) . . ?
N2 C6 C7 110.19(15) . . ?
C5 C6 C7 124.98(17) . . ?
C8 C7 C6 107.18(17) . . ?
C8 C7 C25 128.33(18) . . ?
C6 C7 C25 124.48(17) . . ?
C7 C8 C9 106.34(16) . . ?
C7 C8 C27 124.93(19) . . ?
C9 C8 C27 128.36(18) . . ?
N2 C9 C10 122.52(17) . . ?
N2 C9 C8 109.15(16) . . ?
C10 C9 C8 128.33(17) . . ?
C9 C10 C11 127.24(17) . . ?
C9 C10 C29 115.79(19) . . ?
C11 C10 C29 116.97(17) . . ?
N3 C11 C10 121.60(16) . . ?
N3 C11 C12 109.66(19) . . ?
C10 C11 C12 128.61(19) . . ?
C13 C12 C11 106.70(19) . . ?
C13 C12 C30 124.7(2) . . ?
C11 C12 C30 128.5(2) . . ?
C12 C13 C14 106.68(18) . . ?
C12 C13 C32 125.3(2) . . ?
C14 C13 C32 127.9(2) . . ?
N3 C14 C15 121.50(18) . . ?
N3 C14 C13 109.04(19) . . ?
C15 C14 C13 129.20(19) . . ?
C14 C15 C16 127.61(18) . . ?
C14 C15 C34 116.8(2) . . ?
C16 C15 C34 115.5(2) . . ?
N4 C16 C15 120.36(18) . . ?
N4 C16 C17 109.53(19) . . ?
C15 C16 C17 129.86(19) . . ?
C18 C17 C16 106.14(18) . . ?
C18 C17 C35 123.9(2) . . ?
C16 C17 C35 129.5(2) . . ?
C17 C18 C19 106.05(19) . . ?
C17 C18 C37 129.1(2) . . ?
C19 C18 C37 124.9(2) . . ?
N4 C19 C18 112.36(19) . . ?
N4 C19 C20 120.51(18) . . ?
C18 C19 C20 126.84(19) . . ?
N7 C20 C19 176.3(2) . . ?
C2 C21 C22 110.3(2) . . ?
C2 C21 H21A 109.6 . . ?
C22 C21 H21A 109.6 . . ?
C2 C21 H21B 109.6 . . ?
C22 C21 H21B 109.6 . . ?
H21A C21 H21B 108.1 . . ?
C21 C22 H22A 109.5 . . ?
C21 C22 H22B 109.5 . . ?
H22A C22 H22B 109.5 . . ?
C21 C22 H22C 109.5 . . ?
H22A C22 H22C 109.5 . . ?
H22B C22 H22C 109.5 . . ?
C24A C23 C3 121.8(3) . . ?
C24A C23 C24B 66.2(4) . . ?
C3 C23 C24B 117.1(3) . . ?
C24A C23 H23A 107.2 . . ?
C3 C23 H23A 108.1 . . ?
C24B C23 H23A 44.3 . . ?
C24A C23 H23B 107.3 . . ?
C3 C23 H23B 106.6 . . ?
C24B C23 H23B 131.8 . . ?
H23A C23 H23B 104.5 . . ?
C24A C23 H23C 127.4 . . ?
C3 C23 H23C 107.6 . . ?
C24B C23 H23C 107.6 . . ?
H23A C23 H23C 69.9 . . ?
H23B C23 H23C 36.1 . . ?
C24A C23 H23D 44.4 . . ?
C3 C23 H23D 109.3 . . ?
C24B C23 H23D 109.5 . . ?
H23A C23 H23D 141.8 . . ?
H23B C23 H23D 71.5 . . ?
H23C C23 H23D 105.0 . . ?
C23 C24A H24A 109.5 . . ?
C23 C24A H24B 109.5 . . ?
C23 C24A H24C 109.5 . . ?
C23 C24A H23D 45.3 . . ?
H24A C24A H23D 142.3 . . ?
H24B C24A H23D 106.3 . . ?
H24C C24A H23D 68.4 . . ?
C23 C24B H23A 38.8 . . ?
C23 C24B H24D 109.5 . . ?
C23 C24B H24E 109.5 . . ?
H24D C24B H24E 109.5 . . ?
C23 C24B H24F 109.5 . . ?
H24D C24B H24F 109.5 . . ?
H24E C24B H24F 109.5 . . ?
C7 C25 C26 112.64(19) . . ?
C7 C25 H25A 109.1 . . ?
C26 C25 H25A 109.1 . . ?
C7 C25 H25B 109.1 . . ?
C26 C25 H25B 109.1 . . ?
H25A C25 H25B 107.8 . . ?
C25 C26 H26A 109.5 . . ?
C25 C26 H26B 109.5 . . ?
H26A C26 H26B 109.5 . . ?
C25 C26 H26C 109.5 . . ?
H26A C26 H26C 109.5 . . ?
H26B C26 H26C 109.5 . . ?
C8 C27 C28 111.89(19) . . ?
C8 C27 H27A 109.2 . . ?
C28 C27 H27A 109.2 . . ?
C8 C27 H27B 109.2 . . ?
C28 C27 H27B 109.2 . . ?
H27A C27 H27B 107.9 . . ?
C27 C28 H28A 109.5 . . ?
C27 C28 H28B 109.5 . . ?
H28A C28 H28B 109.5 . . ?
C27 C28 H28C 109.5 . . ?
H28A C28 H28C 109.5 . . ?
H28B C28 H28C 109.5 . . ?
N5 C29 C10 177.4(2) . . ?
C12 C30 C31 112.4(2) . . ?
C12 C30 H30A 109.1 . . ?
C31 C30 H30A 109.1 . . ?
C12 C30 H30B 109.1 . . ?
C31 C30 H30B 109.1 . . ?
H30A C30 H30B 107.9 . . ?
C30 C31 H31A 109.5 . . ?
C30 C31 H31B 109.5 . . ?
H31A C31 H31B 109.5 . . ?
C30 C31 H31C 109.5 . . ?
H31A C31 H31C 109.5 . . ?
H31B C31 H31C 109.5 . . ?
C13 C32 C33 113.55(19) . . ?
C13 C32 H32A 108.9 . . ?
C33 C32 H32A 108.9 . . ?
C13 C32 H32B 108.9 . . ?
C33 C32 H32B 108.9 . . ?
H32A C32 H32B 107.7 . . ?
C32 C33 H33A 109.5 . . ?
C32 C33 H33B 109.5 . . ?
H33A C33 H33B 109.5 . . ?
C32 C33 H33C 109.5 . . ?
H33A C33 H33C 109.5 . . ?
H33B C33 H33C 109.5 . . ?
N6 C34 C15 175.9(3) . . ?
C17 C35 C36 114.6(2) . . ?
C17 C35 H35A 108.6 . . ?
C36 C35 H35A 108.6 . . ?
C17 C35 H35B 108.6 . . ?
C36 C35 H35B 108.6 . . ?
H35A C35 H35B 107.6 . . ?
C35 C36 H36A 109.5 . . ?
C35 C36 H36B 109.5 . . ?
H36A C36 H36B 109.5 . . ?
C35 C36 H36C 109.5 . . ?
H36A C36 H36C 109.5 . . ?
H36B C36 H36C 109.5 . . ?
C18 C37 C38 112.7(2) . . ?
C18 C37 H37A 109.1 . . ?
C38 C37 H37A 109.1 . . ?
C18 C37 H37B 109.1 . . ?
C38 C37 H37B 109.1 . . ?
H37A C37 H37B 107.8 . . ?
C37 C38 H38A 109.5 . . ?
C37 C38 H38B 109.5 . . ?
H38A C38 H38B 109.5 . . ?
C37 C38 H38C 109.5 . . ?
H38A C38 H38C 109.5 . . ?
H38B C38 H38C 109.5 . . ?
C39 O3 C39 51.8(6) 2_656 . ?
C39 C39 O3 64.1(3) 2_656 . ?
C39 C39 C40 65.4(3) 2_656 . ?
O3 C39 C40 129.4(6) . . ?
C39 C39 C41 175.0(8) 2_656 . ?
O3 C39 C41 118.7(7) . . ?
C40 C39 C41 111.7(7) . . ?
C39 C40 C39 49.3(6) . 2_656 ?
C39 C40 H40A 110.7 . . ?
C39 C40 H40A 61.5 2_656 . ?
C39 C40 H40B 109.9 . . ?
C39 C40 H40B 123.0 2_656 . ?
H40A C40 H40B 108.9 . . ?
C39 C40 H40C 110.2 . . ?
C39 C40 H40C 128.5 2_656 . ?
H40A C40 H40C 108.9 . . ?
H40B C40 H40C 108.2 . . ?
C39 C41 H41A 113.4 . . ?
C39 C41 H41B 103.7 . . ?
H41A C41 H41B 112.3 . . ?
C39 C41 H41C 105.9 . . ?
H41A C41 H41C 116.9 . . ?
H41B C41 H41C 103.3 . . ?

loop_
_geom_bond_atom_site_label_1
_geom_bond_atom_site_label_2
_geom_bond_distance
_geom_bond_site_symmetry_2
_geom_bond_publ_flag
Zn1 N2 2.0048(15) . ?
Zn1 N3 2.0186(15) . ?
Zn1 N1 2.0254(14) . ?
Zn1 N4 2.0263(16) . ?
Zn1 O2 2.2685(11) . ?
O1 C1 1.236(2) . ?
O2 Zn1 2.2685(11) 2_656 ?
O2 H2 0.828(9) . ?
N1 C4 1.352(2) . ?
N1 C1 1.389(2) . ?
N2 C6 1.356(2) . ?
N2 C9 1.381(2) . ?
N3 C11 1.353(2) . ?
N3 C14 1.379(2) . ?
N4 C19 1.348(2) . ?
N4 C16 1.382(2) . ?
N5 C29 1.146(3) . ?
N6 C34 1.142(3) . ?
N7 C20 1.155(3) . ?
C1 C2 1.498(3) . ?
C2 C3 1.343(3) . ?
C2 C21 1.496(3) . ?
C3 C4 1.490(2) . ?
C3 C23 1.499(3) . ?
C4 C5 1.389(3) . ?
C5 C6 1.406(2) . ?
C5 H5 0.9500 . ?
C6 C7 1.466(3) . ?
C7 C8 1.352(3) . ?
C7 C25 1.505(3) . ?
C8 C9 1.482(3) . ?
C8 C27 1.507(3) . ?
C9 C10 1.403(3) . ?
C10 C11 1.438(3) . ?
C10 C29 1.439(3) . ?
C11 C12 1.463(3) . ?
C12 C13 1.369(3) . ?
C12 C30 1.509(3) . ?
C13 C14 1.460(3) . ?
C13 C32 1.505(3) . ?
C14 C15 1.400(3) . ?
C15 C16 1.431(3) . ?
C15 C34 1.442(3) . ?
C16 C17 1.447(3) . ?
C17 C18 1.386(3) . ?
C17 C35 1.511(3) . ?
C18 C19 1.414(3) . ?
C18 C37 1.501(3) . ?
C19 C20 1.433(3) . ?
C21 C22 1.531(4) . ?
C21 H21A 0.9900 . ?
C21 H21B 0.9900 . ?
C22 H22A 0.9800 . ?
C22 H22B 0.9800 . ?
C22 H22C 0.9800 . ?
C23 C24A 1.354(5) . ?
C23 C24B 1.524(6) . ?
C23 H23A 0.9619 . ?
C23 H23B 0.9890 . ?
C23 H23C 0.9890 . ?
C23 H23D 0.9622 . ?
C24A H24A 0.9800 . ?
C24A H24B 0.9800 . ?
C24A H24C 0.9800 . ?
C24A H23D 0.9477 . ?
C24B H23A 1.0718 . ?
C24B H24D 0.9800 . ?
C24B H24E 0.9800 . ?
C24B H24F 0.9800 . ?
C25 C26 1.524(3) . ?
C25 H25A 0.9900 . ?
C25 H25B 0.9900 . ?
C26 H26A 0.9800 . ?
C26 H26B 0.9800 . ?
C26 H26C 0.9800 . ?
C27 C28 1.527(4) . ?
C27 H27A 0.9900 . ?
C27 H27B 0.9900 . ?
C28 H28A 0.9800 . ?
C28 H28B 0.9800 . ?
C28 H28C 0.9800 . ?
C30 C31 1.524(4) . ?
C30 H30A 0.9900 . ?
C30 H30B 0.9900 . ?
C31 H31A 0.9800 . ?
C31 H31B 0.9800 . ?
C31 H31C 0.9800 . ?
C32 C33 1.539(3) . ?
C32 H32A 0.9900 . ?
C32 H32B 0.9900 . ?
C33 H33A 0.9800 . ?
C33 H33B 0.9800 . ?
C33 H33C 0.9800 . ?
C35 C36 1.532(4) . ?
C35 H35A 0.9900 . ?
C35 H35B 0.9900 . ?
C36 H36A 0.9800 . ?
C36 H36B 0.9800 . ?
C36 H36C 0.9800 . ?
C37 C38 1.533(4) . ?
C37 H37A 0.9900 . ?
C37 H37B 0.9900 . ?
C38 H38A 0.9800 . ?
C38 H38B 0.9800 . ?
C38 H38C 0.9800 . ?
O3 C39 1.280(6) 2_656 ?
O3 C39 1.280(6) . ?
C39 C39 1.119(14) 2_656 ?
C39 C40 1.342(6) . ?
C39 C41 1.494(10) . ?
C40 C39 1.342(6) 2_656 ?
C40 H40A 0.9589 . ?
C40 H40B 0.9673 . ?
C40 H40C 0.9682 . ?
C41 H41A 0.8621 . ?
C41 H41B 1.0220 . ?
C41 H41C 0.9766 . ?

loop_
_geom_hbond_atom_site_label_D
_geom_hbond_atom_site_label_H
_geom_hbond_atom_site_label_A
_geom_hbond_distance_DH
_geom_hbond_distance_HA
_geom_hbond_distance_DA
_geom_hbond_angle_DHA
_geom_hbond_site_symmetry_A
O2 H2 O1 0.829(9) 2.011(14) 2.7677(15) 152(2) 2_656
